data_4064372
loop_
_publ_author_name
'F\"orster, Daniela'
'Nieger, Martin'
'Gudat, Dietrich'

_publ_section_title
;
 Synthesis and Characterization of an Unsymmetrical
 1,2-Diphosphinoethanide Complex
;
_journal_issue 9
_journal_name_full Organometallics
_journal_page_first 2628
_journal_paper_doi 10.1021/om200069t
_journal_volume 30
_journal_year 2011
_chemical_formula_moiety 'C32 H34 N2 P2'
_chemical_formula_sum 'C32 H34 N2 P2'
_chemical_formula_weight 508.55
_chemical_name_systematic
; 
 1,3-Bis(2',6'-dimethylphenyl)-4,5-dimethyl-2-diphenylphosphino-
 [1,3,2]diazaphospholene 
;
_space_group_IT_number 2
_symmetry_cell_setting triclinic
_symmetry_space_group_name_Hall '-P 1'
_symmetry_space_group_name_H-M 'P -1'
_atom_sites_solution_hydrogens geom
_atom_sites_solution_primary direct
_atom_sites_solution_secondary difmap
_audit_creation_method SHELXL-97
_cell_angle_alpha 84.28(2)
_cell_angle_beta 80.99(2)
_cell_angle_gamma 78.72(2)
_cell_formula_units_Z 2
_cell_length_a 8.051(2)
_cell_length_b 12.213(3)
_cell_length_c 14.472(1)
_cell_measurement_reflns_used 96
_cell_measurement_temperature 123(2)
_cell_measurement_theta_max 25
_cell_measurement_theta_min 1
_cell_volume 1374.8(5)
_computing_cell_refinement 'DIRAX (Duisenberg, 1992)'
_computing_data_collection 'Collect (Nonius, 1998)'
_computing_data_reduction 'EVALCCD (Duisenberg, 2003)'
_computing_molecular_graphics 'XP Sheldrick'
_computing_publication_material 'SHELXL 97 (Sheldrick, 2008)'
_computing_structure_refinement 'SHELXL-97 (Sheldrick, 1997)'
_computing_structure_solution 'SHELXS-97 (Sheldrick, 1990)'
_diffrn_ambient_temperature 123(2)
_diffrn_measured_fraction_theta_full 0.996
_diffrn_measured_fraction_theta_max 0.996
_diffrn_measurement_device_type 'Nonius-Bruker Kappa CCD'
_diffrn_measurement_method 'rotation in phi and omega, 2 deg.'
_diffrn_radiation_monochromator graphite
_diffrn_radiation_source 'fine-focus sealed tube'
_diffrn_radiation_type MoK\a
_diffrn_radiation_wavelength 0.71073
_diffrn_reflns_av_R_equivalents 0.0306
_diffrn_reflns_av_sigmaI/netI 0.0266
_diffrn_reflns_limit_h_max 10
_diffrn_reflns_limit_h_min -10
_diffrn_reflns_limit_k_max 15
_diffrn_reflns_limit_k_min -15
_diffrn_reflns_limit_l_max 18
_diffrn_reflns_limit_l_min -18
_diffrn_reflns_number 30636
_diffrn_reflns_theta_full 27.48
_diffrn_reflns_theta_max 27.48
_diffrn_reflns_theta_min 3.14
_exptl_absorpt_coefficient_mu 0.182
_exptl_absorpt_correction_type none
_exptl_crystal_colour orange
_exptl_crystal_density_diffrn 1.229
_exptl_crystal_density_meas ?
_exptl_crystal_density_method 'not measured'
_exptl_crystal_description plates
_exptl_crystal_F_000 540
_exptl_crystal_size_max 0.35
_exptl_crystal_size_mid 0.30
_exptl_crystal_size_min 0.25
_refine_diff_density_max 0.340
_refine_diff_density_min -0.236
_refine_diff_density_rms 0.044
_refine_ls_extinction_method none
_refine_ls_goodness_of_fit_ref 1.025
_refine_ls_hydrogen_treatment constr
_refine_ls_matrix_type full
_refine_ls_number_parameters 331
_refine_ls_number_reflns 6280
_refine_ls_number_restraints 0
_refine_ls_restrained_S_all 1.025
_refine_ls_R_factor_all 0.0511
_refine_ls_R_factor_gt 0.0367
_refine_ls_shift/su_max 0.001
_refine_ls_shift/su_mean 0.000
_refine_ls_structure_factor_coef Fsqd
_refine_ls_weighting_details 'calc w=1/[\s^2^(Fo^2^)+(0.0393P)^2^+0.7288P] where P=(Fo^2^+2Fc^2^)/3'
_refine_ls_weighting_scheme calc
_refine_ls_wR_factor_gt 0.0861
_refine_ls_wR_factor_ref 0.0933
_reflns_number_gt 5113
_reflns_number_total 6280
_reflns_threshold_expression >2sigma(I)
_cod_data_source_file om200069t_si_001.cif
_cod_data_source_block dg075_hy_daf02_compound_8
_cod_depositor_comments
;
The following automatic conversions were performed:

'_exptl_crystal_density_meas' value 'none' was changed to '?' - the
value is perceived as not measured.

Automatic conversion script
Id: cif_fix_values 3008 2015-01-20 13:52:24Z robertas 
;
_cod_database_code 4064372

loop_
_symmetry_equiv_pos_as_xyz
'x, y, z'
'-x, -y, -z'

loop_
_atom_site_label
_atom_site_type_symbol
_atom_site_fract_x
_atom_site_fract_y
_atom_site_fract_z
_atom_site_U_iso_or_equiv
_atom_site_adp_type
_atom_site_occupancy
_atom_site_symmetry_multiplicity
_atom_site_calc_flag
_atom_site_refinement_flags
P1 P 0.60381(5) 0.73676(3) 0.28657(2) 0.01863(9) Uani 1 1 d .
N2 N 0.39184(15) 0.77042(10) 0.32912(8) 0.0204(2) Uani 1 1 d .
C3 C 0.30021(18) 0.68227(12) 0.32720(10) 0.0215(3) Uani 1 1 d .
C4 C 0.40460(19) 0.58830(12) 0.29984(10) 0.0225(3) Uani 1 1 d .
N5 N 0.57832(15) 0.60229(10) 0.28079(9) 0.0229(3) Uani 1 1 d .
C6 C 0.31686(19) 0.87295(12) 0.37188(10) 0.0230(3) Uani 1 1 d .
C7 C 0.3544(2) 0.88644(13) 0.46113(11) 0.0298(3) Uani 1 1 d .
C8 C 0.2848(3) 0.98777(15) 0.50102(13) 0.0408(4) Uani 1 1 d .
H8 H 0.3109 0.9999 0.5605 0.049 Uiso 1 1 calc R
C9 C 0.1782(3) 1.07078(15) 0.45479(14) 0.0431(5) Uani 1 1 d .
H9 H 0.1319 1.1394 0.4828 0.052 Uiso 1 1 calc R
C10 C 0.1388(2) 1.05466(14) 0.36879(14) 0.0377(4) Uani 1 1 d .
H10 H 0.0633 1.1118 0.3387 0.045 Uiso 1 1 calc R
C11 C 0.20749(19) 0.95605(13) 0.32478(12) 0.0284(3) Uani 1 1 d .
C12 C 0.4635(3) 0.79389(15) 0.51344(12) 0.0390(4) Uani 1 1 d .
H12A H 0.4711 0.8174 0.5752 0.059 Uiso 1 1 calc R
H12B H 0.5785 0.7775 0.4779 0.059 Uiso 1 1 calc R
H12C H 0.4121 0.7266 0.5213 0.059 Uiso 1 1 calc R
C13 C 0.1611(2) 0.94106(15) 0.23057(12) 0.0345(4) Uani 1 1 d .
H13A H 0.0576 0.9081 0.2394 0.052 Uiso 1 1 calc R
H13B H 0.2554 0.8914 0.1957 0.052 Uiso 1 1 calc R
H13C H 0.1401 1.0140 0.1953 0.052 Uiso 1 1 calc R
C14 C 0.71764(19) 0.50988(12) 0.26496(11) 0.0235(3) Uani 1 1 d .
C15 C 0.7627(2) 0.46858(13) 0.17564(12) 0.0293(3) Uani 1 1 d .
C16 C 0.9025(2) 0.38071(14) 0.16228(13) 0.0359(4) Uani 1 1 d .
H16 H 0.9359 0.3517 0.1023 0.043 Uiso 1 1 calc R
C17 C 0.9924(2) 0.33562(14) 0.23493(14) 0.0380(4) Uani 1 1 d .
H17 H 1.0878 0.2765 0.2244 0.046 Uiso 1 1 calc R
C18 C 0.9445(2) 0.37594(14) 0.32310(13) 0.0347(4) Uani 1 1 d .
H18 H 1.0064 0.3434 0.3728 0.042 Uiso 1 1 calc R
C19 C 0.8063(2) 0.46389(13) 0.33983(11) 0.0275(3) Uani 1 1 d .
C20 C 0.6691(3) 0.51733(15) 0.09449(13) 0.0396(4) Uani 1 1 d .
H20A H 0.7486 0.5465 0.0441 0.059 Uiso 1 1 calc R
H20B H 0.5760 0.5782 0.1152 0.059 Uiso 1 1 calc R
H20C H 0.6216 0.4590 0.0713 0.059 Uiso 1 1 calc R
C21 C 0.7544(2) 0.50759(15) 0.43580(12) 0.0368(4) Uani 1 1 d .
H21A H 0.8181 0.4580 0.4809 0.055 Uiso 1 1 calc R
H21B H 0.6315 0.5102 0.4548 0.055 Uiso 1 1 calc R
H21C H 0.7799 0.5831 0.4341 0.055 Uiso 1 1 calc R
C22 C 0.11301(19) 0.69919(13) 0.36204(12) 0.0281(3) Uani 1 1 d .
H22A H 0.0729 0.6282 0.3636 0.042 Uiso 1 1 calc R
H22B H 0.0513 0.7550 0.3200 0.042 Uiso 1 1 calc R
H22C H 0.0919 0.7255 0.4254 0.042 Uiso 1 1 calc R
C23 C 0.3620(2) 0.47602(13) 0.29417(13) 0.0321(4) Uani 1 1 d .
H23A H 0.2389 0.4793 0.3129 0.048 Uiso 1 1 calc R
H23B H 0.4252 0.4211 0.3362 0.048 Uiso 1 1 calc R
H23C H 0.3940 0.4538 0.2296 0.048 Uiso 1 1 calc R
P2 P 0.61828(5) 0.81482(3) 0.13126(3) 0.02040(9) Uani 1 1 d .
C24 C 0.59446(18) 0.96055(12) 0.16163(10) 0.0215(3) Uani 1 1 d .
C25 C 0.6907(2) 0.99143(13) 0.22400(10) 0.0253(3) Uani 1 1 d .
H25 H 0.7679 0.9355 0.2542 0.030 Uiso 1 1 calc R
C26 C 0.6747(2) 1.10288(14) 0.24238(12) 0.0338(4) Uani 1 1 d .
H26 H 0.7418 1.1228 0.2843 0.041 Uiso 1 1 calc R
C27 C 0.5609(3) 1.18486(14) 0.19958(13) 0.0399(4) Uani 1 1 d .
H27 H 0.5495 1.2610 0.2124 0.048 Uiso 1 1 calc R
C28 C 0.4640(2) 1.15576(14) 0.13820(12) 0.0378(4) Uani 1 1 d .
H28 H 0.3859 1.2120 0.1090 0.045 Uiso 1 1 calc R
C29 C 0.4806(2) 1.04447(14) 0.11915(11) 0.0286(3) Uani 1 1 d .
H29 H 0.4138 1.0253 0.0768 0.034 Uiso 1 1 calc R
C30 C 0.85266(18) 0.78623(12) 0.09892(9) 0.0198(3) Uani 1 1 d .
C31 C 0.9271(2) 0.85706(13) 0.02925(10) 0.0249(3) Uani 1 1 d .
H31 H 0.8564 0.9191 0.0014 0.030 Uiso 1 1 calc R
C32 C 1.1022(2) 0.83815(13) 0.00035(11) 0.0275(3) Uani 1 1 d .
H32 H 1.1503 0.8874 -0.0467 0.033 Uiso 1 1 calc R
C33 C 1.2074(2) 0.74785(13) 0.03979(11) 0.0269(3) Uani 1 1 d .
H33 H 1.3275 0.7355 0.0205 0.032 Uiso 1 1 calc R
C34 C 1.1363(2) 0.67598(13) 0.10737(11) 0.0267(3) Uani 1 1 d .
H34 H 1.2076 0.6133 0.1340 0.032 Uiso 1 1 calc R
C35 C 0.96065(19) 0.69480(13) 0.13662(10) 0.0238(3) Uani 1 1 d .
H35 H 0.9134 0.6445 0.1831 0.029 Uiso 1 1 calc R

loop_
_atom_site_aniso_label
_atom_site_aniso_U_11
_atom_site_aniso_U_22
_atom_site_aniso_U_33
_atom_site_aniso_U_23
_atom_site_aniso_U_13
_atom_site_aniso_U_12
P1 0.01752(18) 0.01643(17) 0.02103(18) -0.00128(13) -0.00161(13) -0.00183(13)
N2 0.0182(6) 0.0183(6) 0.0236(6) -0.0038(5) 0.0013(5) -0.0030(5)
C3 0.0207(7) 0.0202(7) 0.0233(7) 0.0014(5) -0.0020(5) -0.0050(6)
C4 0.0198(7) 0.0199(7) 0.0274(7) -0.0001(6) -0.0026(6) -0.0044(6)
N5 0.0188(6) 0.0158(6) 0.0325(7) -0.0022(5) -0.0010(5) -0.0011(5)
C6 0.0214(7) 0.0183(7) 0.0264(7) -0.0036(5) 0.0058(6) -0.0030(6)
C7 0.0361(9) 0.0240(8) 0.0272(8) -0.0054(6) 0.0046(7) -0.0058(7)
C8 0.0523(12) 0.0322(9) 0.0363(9) -0.0134(7) 0.0079(8) -0.0096(8)
C9 0.0452(11) 0.0221(8) 0.0559(12) -0.0136(8) 0.0148(9) -0.0031(7)
C10 0.0295(9) 0.0213(8) 0.0546(11) 0.0005(7) 0.0068(8) 0.0019(7)
C11 0.0198(7) 0.0229(8) 0.0389(9) 0.0004(6) 0.0044(6) -0.0035(6)
C12 0.0577(12) 0.0335(9) 0.0257(8) -0.0040(7) -0.0074(8) -0.0055(8)
C13 0.0241(8) 0.0345(9) 0.0427(10) 0.0082(7) -0.0080(7) -0.0030(7)
C14 0.0193(7) 0.0150(7) 0.0342(8) 0.0000(6) -0.0006(6) -0.0019(5)
C15 0.0288(8) 0.0197(7) 0.0393(9) -0.0066(6) -0.0021(7) -0.0044(6)
C16 0.0331(9) 0.0237(8) 0.0488(10) -0.0118(7) 0.0037(8) -0.0034(7)
C17 0.0241(8) 0.0205(8) 0.0643(12) -0.0040(8) 0.0021(8) 0.0023(6)
C18 0.0263(8) 0.0233(8) 0.0510(10) 0.0089(7) -0.0063(7) -0.0008(6)
C19 0.0241(8) 0.0200(7) 0.0356(8) 0.0054(6) 0.0001(6) -0.0048(6)
C20 0.0478(11) 0.0338(9) 0.0379(10) -0.0125(7) -0.0097(8) -0.0012(8)
C21 0.0396(10) 0.0356(9) 0.0303(8) 0.0093(7) -0.0032(7) -0.0021(8)
C22 0.0216(8) 0.0264(8) 0.0344(8) -0.0020(6) 0.0015(6) -0.0039(6)
C23 0.0263(8) 0.0204(8) 0.0498(10) -0.0024(7) -0.0040(7) -0.0057(6)
P2 0.01819(18) 0.02144(19) 0.02117(18) -0.00216(14) -0.00310(14) -0.00207(14)
C24 0.0205(7) 0.0205(7) 0.0201(7) -0.0005(5) 0.0029(5) -0.0004(6)
C25 0.0261(8) 0.0239(7) 0.0239(7) -0.0011(6) 0.0013(6) -0.0038(6)
C26 0.0412(10) 0.0298(9) 0.0300(8) -0.0090(7) 0.0071(7) -0.0115(7)
C27 0.0506(11) 0.0220(8) 0.0385(9) -0.0060(7) 0.0160(8) -0.0017(7)
C28 0.0376(10) 0.0263(8) 0.0363(9) 0.0058(7) 0.0098(7) 0.0100(7)
C29 0.0244(8) 0.0314(8) 0.0239(7) 0.0036(6) 0.0017(6) 0.0029(6)
C30 0.0204(7) 0.0209(7) 0.0183(6) -0.0055(5) -0.0011(5) -0.0035(5)
C31 0.0272(8) 0.0221(7) 0.0230(7) -0.0016(6) -0.0002(6) -0.0014(6)
C32 0.0291(8) 0.0250(8) 0.0270(8) -0.0040(6) 0.0065(6) -0.0083(6)
C33 0.0204(7) 0.0312(8) 0.0290(8) -0.0106(6) 0.0025(6) -0.0053(6)
C34 0.0229(8) 0.0278(8) 0.0274(8) -0.0029(6) -0.0031(6) 0.0006(6)
C35 0.0233(7) 0.0238(7) 0.0230(7) 0.0000(6) -0.0007(6) -0.0039(6)

loop_
_atom_type_symbol
_atom_type_description
_atom_type_scat_dispersion_real
_atom_type_scat_dispersion_imag
_atom_type_scat_source
C C 0.0033 0.0016 'International Tables Vol C Tables 4.2.6.8 and 6.1.1.4'
H H 0.0000 0.0000 'International Tables Vol C Tables 4.2.6.8 and 6.1.1.4'
N N 0.0061 0.0033 'International Tables Vol C Tables 4.2.6.8 and 6.1.1.4'
P P 0.1023 0.0942 'International Tables Vol C Tables 4.2.6.8 and 6.1.1.4'

loop_
_geom_angle_atom_site_label_1
_geom_angle_atom_site_label_2
_geom_angle_atom_site_label_3
_geom_angle
N2 P1 N5 88.94(6)
N2 P1 P2 103.31(5)
N5 P1 P2 105.15(5)
C3 N2 C6 123.00(12)
C3 N2 P1 113.51(9)
C6 N2 P1 123.17(10)
C4 C3 N2 111.66(13)
C4 C3 C22 128.28(14)
N2 C3 C22 119.80(13)
C3 C4 N5 111.72(13)
C3 C4 C23 128.61(14)
N5 C4 C23 119.52(13)
C4 N5 C14 122.47(12)
C4 N5 P1 113.46(9)
C14 N5 P1 123.93(10)
C11 C6 C7 121.81(14)
C11 C6 N2 119.83(14)
C7 C6 N2 118.35(13)
C8 C7 C6 117.93(16)
C8 C7 C12 120.76(16)
C6 C7 C12 121.30(14)
C9 C8 C7 120.73(18)
C9 C8 H8 119.6
C7 C8 H8 119.6
C10 C9 C8 120.45(16)
C10 C9 H9 119.8
C8 C9 H9 119.8
C9 C10 C11 121.28(17)
C9 C10 H10 119.4
C11 C10 H10 119.4
C10 C11 C6 117.76(16)
C10 C11 C13 119.85(15)
C6 C11 C13 122.39(14)
C7 C12 H12A 109.5
C7 C12 H12B 109.5
H12A C12 H12B 109.5
C7 C12 H12C 109.5
H12A C12 H12C 109.5
H12B C12 H12C 109.5
C11 C13 H13A 109.5
C11 C13 H13B 109.5
H13A C13 H13B 109.5
C11 C13 H13C 109.5
H13A C13 H13C 109.5
H13B C13 H13C 109.5
C19 C14 C15 121.72(14)
C19 C14 N5 118.54(14)
C15 C14 N5 119.74(14)
C16 C15 C14 118.02(16)
C16 C15 C20 119.64(16)
C14 C15 C20 122.32(14)
C17 C16 C15 120.92(17)
C17 C16 H16 119.5
C15 C16 H16 119.5
C16 C17 C18 120.39(15)
C16 C17 H17 119.8
C18 C17 H17 119.8
C17 C18 C19 120.81(16)
C17 C18 H18 119.6
C19 C18 H18 119.6
C18 C19 C14 118.12(15)
C18 C19 C21 120.72(15)
C14 C19 C21 121.16(14)
C15 C20 H20A 109.5
C15 C20 H20B 109.5
H20A C20 H20B 109.5
C15 C20 H20C 109.5
H20A C20 H20C 109.5
H20B C20 H20C 109.5
C19 C21 H21A 109.5
C19 C21 H21B 109.5
H21A C21 H21B 109.5
C19 C21 H21C 109.5
H21A C21 H21C 109.5
H21B C21 H21C 109.5
C3 C22 H22A 109.5
C3 C22 H22B 109.5
H22A C22 H22B 109.5
C3 C22 H22C 109.5
H22A C22 H22C 109.5
H22B C22 H22C 109.5
C4 C23 H23A 109.5
C4 C23 H23B 109.5
H23A C23 H23B 109.5
C4 C23 H23C 109.5
H23A C23 H23C 109.5
H23B C23 H23C 109.5
C24 P2 C30 98.01(7)
C24 P2 P1 95.44(5)
C30 P2 P1 98.56(5)
C29 C24 C25 118.26(14)
C29 C24 P2 119.40(12)
C25 C24 P2 122.31(11)
C26 C25 C24 120.83(15)
C26 C25 H25 119.6
C24 C25 H25 119.6
C27 C26 C25 120.01(17)
C27 C26 H26 120.0
C25 C26 H26 120.0
C28 C27 C26 119.94(16)
C28 C27 H27 120.0
C26 C27 H27 120.0
C27 C28 C29 120.19(16)
C27 C28 H28 119.9
C29 C28 H28 119.9
C28 C29 C24 120.77(16)
C28 C29 H29 119.6
C24 C29 H29 119.6
C35 C30 C31 117.58(13)
C35 C30 P2 123.87(11)
C31 C30 P2 118.48(11)
C32 C31 C30 121.10(14)
C32 C31 H31 119.5
C30 C31 H31 119.5
C33 C32 C31 120.35(14)
C33 C32 H32 119.8
C31 C32 H32 119.8
C34 C33 C32 119.47(14)
C34 C33 H33 120.3
C32 C33 H33 120.3
C33 C34 C35 120.32(14)
C33 C34 H34 119.8
C35 C34 H34 119.8
C34 C35 C30 121.16(14)
C34 C35 H35 119.4
C30 C35 H35 119.4

loop_
_geom_bond_atom_site_label_1
_geom_bond_atom_site_label_2
_geom_bond_distance
P1 N2 1.7051(13)
P1 N5 1.7062(13)
P1 P2 2.3469(6)
N2 C3 1.4238(19)
N2 C6 1.4343(18)
C3 C4 1.338(2)
C3 C22 1.493(2)
C4 N5 1.4229(19)
C4 C23 1.490(2)
N5 C14 1.4353(18)
C6 C11 1.404(2)
C6 C7 1.404(2)
C7 C8 1.396(2)
C7 C12 1.507(2)
C8 C9 1.384(3)
C8 H8 0.9500
C9 C10 1.373(3)
C9 H9 0.9500
C10 C11 1.394(2)
C10 H10 0.9500
C11 C13 1.506(2)
C12 H12A 0.9800
C12 H12B 0.9800
C12 H12C 0.9800
C13 H13A 0.9800
C13 H13B 0.9800
C13 H13C 0.9800
C14 C19 1.401(2)
C14 C15 1.403(2)
C15 C16 1.398(2)
C15 C20 1.505(2)
C16 C17 1.378(3)
C16 H16 0.9500
C17 C18 1.384(3)
C17 H17 0.9500
C18 C19 1.397(2)
C18 H18 0.9500
C19 C21 1.506(2)
C20 H20A 0.9800
C20 H20B 0.9800
C20 H20C 0.9800
C21 H21A 0.9800
C21 H21B 0.9800
C21 H21C 0.9800
C22 H22A 0.9800
C22 H22B 0.9800
C22 H22C 0.9800
C23 H23A 0.9800
C23 H23B 0.9800
C23 H23C 0.9800
P2 C24 1.8422(16)
P2 C30 1.8439(15)
C24 C29 1.397(2)
C24 C25 1.399(2)
C25 C26 1.390(2)
C25 H25 0.9500
C26 C27 1.386(3)
C26 H26 0.9500
C27 C28 1.383(3)
C27 H27 0.9500
C28 C29 1.390(2)
C28 H28 0.9500
C29 H29 0.9500
C30 C35 1.396(2)
C30 C31 1.401(2)
C31 C32 1.386(2)
C31 H31 0.9500
C32 C33 1.386(2)
C32 H32 0.9500
C33 C34 1.380(2)
C33 H33 0.9500
C34 C35 1.391(2)
C34 H34 0.9500
C35 H35 0.9500

loop_
_geom_torsion_atom_site_label_1
_geom_torsion_atom_site_label_2
_geom_torsion_atom_site_label_3
_geom_torsion_atom_site_label_4
_geom_torsion
N5 P1 N2 C3 -7.47(10)
P2 P1 N2 C3 97.85(10)
N5 P1 N2 C6 166.23(12)
P2 P1 N2 C6 -88.44(12)
C6 N2 C3 C4 -168.20(13)
P1 N2 C3 C4 5.52(16)
C6 N2 C3 C22 6.4(2)
P1 N2 C3 C22 -179.88(11)
N2 C3 C4 N5 0.36(18)
C22 C3 C4 N5 -173.67(14)
N2 C3 C4 C23 175.86(15)
C22 C3 C4 C23 1.8(3)
C3 C4 N5 C14 169.77(13)
C23 C4 N5 C14 -6.2(2)
C3 C4 N5 P1 -6.10(16)
C23 C4 N5 P1 177.94(12)
N2 P1 N5 C4 7.68(11)
P2 P1 N5 C4 -95.83(10)
N2 P1 N5 C14 -168.13(12)
P2 P1 N5 C14 88.36(12)
C3 N2 C6 C11 -77.72(18)
P1 N2 C6 C11 109.16(15)
C3 N2 C6 C7 101.58(17)
P1 N2 C6 C7 -71.54(17)
C11 C6 C7 C8 -2.5(2)
N2 C6 C7 C8 178.19(15)
C11 C6 C7 C12 176.30(15)
N2 C6 C7 C12 -3.0(2)
C6 C7 C8 C9 1.8(3)
C12 C7 C8 C9 -177.00(17)
C7 C8 C9 C10 0.1(3)
C8 C9 C10 C11 -1.4(3)
C9 C10 C11 C6 0.8(2)
C9 C10 C11 C13 179.81(16)
C7 C6 C11 C10 1.3(2)
N2 C6 C11 C10 -179.47(14)
C7 C6 C11 C13 -177.77(15)
N2 C6 C11 C13 1.5(2)
C4 N5 C14 C19 -97.88(17)
P1 N5 C14 C19 77.56(16)
C4 N5 C14 C15 82.67(18)
P1 N5 C14 C15 -101.90(16)
C19 C14 C15 C16 -1.4(2)
N5 C14 C15 C16 178.09(14)
C19 C14 C15 C20 -179.82(16)
N5 C14 C15 C20 -0.4(2)
C14 C15 C16 C17 0.4(2)
C20 C15 C16 C17 178.95(17)
C15 C16 C17 C18 0.7(3)
C16 C17 C18 C19 -1.0(3)
C17 C18 C19 C14 0.1(2)
C17 C18 C19 C21 179.99(16)
C15 C14 C19 C18 1.1(2)
N5 C14 C19 C18 -178.35(14)
C15 C14 C19 C21 -178.82(15)
N5 C14 C19 C21 1.7(2)
N2 P1 P2 C24 75.15(7)
N5 P1 P2 C24 167.70(6)
N2 P1 P2 C30 174.12(6)
N5 P1 P2 C30 -93.33(7)
C30 P2 C24 C29 126.55(12)
P1 P2 C24 C29 -133.99(11)
C30 P2 C24 C25 -51.42(13)
P1 P2 C24 C25 48.04(12)
C29 C24 C25 C26 -0.7(2)
P2 C24 C25 C26 177.28(12)
C24 C25 C26 C27 0.8(2)
C25 C26 C27 C28 -0.3(2)
C26 C27 C28 C29 -0.1(3)
C27 C28 C29 C24 0.2(2)
C25 C24 C29 C28 0.2(2)
P2 C24 C29 C28 -177.82(12)
C24 P2 C30 C35 127.22(13)
P1 P2 C30 C35 30.44(13)
C24 P2 C30 C31 -55.90(12)
P1 P2 C30 C31 -152.68(11)
C35 C30 C31 C32 -1.3(2)
P2 C30 C31 C32 -178.40(12)
C30 C31 C32 C33 0.4(2)
C31 C32 C33 C34 0.8(2)
C32 C33 C34 C35 -0.8(2)
C33 C34 C35 C30 -0.2(2)
C31 C30 C35 C34 1.2(2)
P2 C30 C35 C34 178.14(11)

loop_
_cod_related_entry_id
_cod_related_entry_database
_cod_related_entry_code
1 ChemSpider 30659652
